data_4083471
loop_
_publ_author_name
'Zhao, Shu-Bin'
'Wang, Rui-Yao'
'Wang, Suning'

_publ_section_title
;
 Reactivity of SiMe3- and SnR3-Functionalized Bis(7-azaindol-1-yl)methane
 with [PtR2(\m-SMe2)]n(R = Me, Ph) and the Resulting Pt(II) and Pt(IV)
 Complexes
;
_journal_issue 8
_journal_name_full Organometallics
_journal_page_first 2572
_journal_paper_doi 10.1021/om900022n
_journal_volume 28
_journal_year 2009
_chemical_formula_sum 'C16 H14 I4 N4 Pt'
_chemical_formula_weight 965.00
_chemical_name_systematic
;

 ?

;
_space_group_IT_number 14
_symmetry_cell_setting monoclinic
_symmetry_space_group_name_Hall '-P 2ybc'
_symmetry_space_group_name_H-M 'P 1 21/c 1'
_atom_sites_solution_hydrogens geom
_atom_sites_solution_primary direct
_atom_sites_solution_secondary difmap
_audit_creation_method SHELXL-97
_cell_angle_alpha 90.00
_cell_angle_beta 114.524(10)
_cell_angle_gamma 90.00
_cell_formula_units_Z 4
_cell_length_a 11.063(2)
_cell_length_b 17.067(2)
_cell_length_c 12.6668(17)
_cell_measurement_reflns_used 1881
_cell_measurement_temperature 298(2)
_cell_measurement_theta_max 26.19
_cell_measurement_theta_min 2.38
_cell_volume 2175.9(6)
_computing_cell_refinement 'Bruker SMART'
_computing_data_collection 'Bruker SMART'
_computing_data_reduction 'Bruker SAINT'
_computing_molecular_graphics 'Bruker SHELXTL'
_computing_publication_material 'Bruker SHELXTL'
_computing_structure_refinement 'SHELXL-97 (Sheldrick, 1997)'
_computing_structure_solution 'SHELXS-97 (Sheldrick, 1990)'
_diffrn_ambient_temperature 298(2)
_diffrn_measured_fraction_theta_full 0.721
_diffrn_measured_fraction_theta_max 0.721
_diffrn_measurement_device_type 'CCD area detector'
_diffrn_measurement_method 'phi and omega scans'
_diffrn_radiation_monochromator graphite
_diffrn_radiation_source 'fine-focus sealed tube'
_diffrn_radiation_type MoK\a
_diffrn_radiation_wavelength 0.71073
_diffrn_reflns_av_R_equivalents 0.0236
_diffrn_reflns_av_sigmaI/netI 0.0432
_diffrn_reflns_limit_h_max 13
_diffrn_reflns_limit_h_min -7
_diffrn_reflns_limit_k_max 21
_diffrn_reflns_limit_k_min -20
_diffrn_reflns_limit_l_max 14
_diffrn_reflns_limit_l_min -12
_diffrn_reflns_number 5120
_diffrn_reflns_theta_full 26.00
_diffrn_reflns_theta_max 26.00
_diffrn_reflns_theta_min 2.13
_exptl_absorpt_coefficient_mu 12.132
_exptl_absorpt_correction_T_max 0.5822
_exptl_absorpt_correction_T_min 0.3767
_exptl_absorpt_correction_type multi-scan
_exptl_crystal_colour clear
_exptl_crystal_density_diffrn 2.946
_exptl_crystal_density_meas 0
_exptl_crystal_density_method 'not measured'
_exptl_crystal_description Block
_exptl_crystal_F_000 1712
_exptl_crystal_size_max 0.10
_exptl_crystal_size_mid 0.10
_exptl_crystal_size_min 0.05
_refine_diff_density_max 0.966
_refine_diff_density_min -1.270
_refine_diff_density_rms 0.173
_refine_ls_extinction_method none
_refine_ls_goodness_of_fit_ref 1.074
_refine_ls_hydrogen_treatment constr
_refine_ls_matrix_type full
_refine_ls_number_parameters 222
_refine_ls_number_reflns 3083
_refine_ls_number_restraints 0
_refine_ls_restrained_S_all 1.074
_refine_ls_R_factor_all 0.0491
_refine_ls_R_factor_gt 0.0352
_refine_ls_shift/su_max 0.000
_refine_ls_shift/su_mean 0.000
_refine_ls_structure_factor_coef Fsqd
_refine_ls_weighting_details 'calc w=1/[\s^2^(Fo^2^)+(0.0430P)^2^+0.0000P] where P=(Fo^2^+2Fc^2^)/3'
_refine_ls_weighting_scheme calc
_refine_ls_wR_factor_gt 0.0804
_refine_ls_wR_factor_ref 0.0891
_reflns_number_gt 2464
_reflns_number_total 3083
_reflns_threshold_expression >2sigma(I)
_cod_data_source_file 14.cif
_cod_data_source_block zs201
_cod_depositor_comments
;
The following automatic conversions were performed:

'_symmetry_cell_setting' value 'Monoclinic' changed to 'monoclinic'
according to
/usr/data/users/saulius/automatic-downloads/retrospective/ACS/lib/dictionaries/cif_core.dic
dictionary named 'cif_core.dic' version 2.4.2 from
2011-04-26.

'_exptl_absorpt_correction_type' value 'Multi-scan'
changed to 'multi-scan' according to
/usr/data/users/saulius/automatic-downloads/retrospective/ACS/lib/dictionaries/cif_core.dic
dictionary named 'cif_core.dic' version 2.4.2 from 2011-04-26.

Automatic conversion script
Id: cif_fix_values 2281 2013-09-26 08:29:07Z andrius 

The following automatic conversions were performed:

'_refine_ls_hydrogen_treatment' value 'constrained' was replaced with
the value 'constr' as specified in the replacement file
'src/cod-tools/trunk/data/replacement-values/replacement_values.lst'.

Automatic conversion script
Id: cif_fix_values 5376 2017-05-30 11:51:03Z andrius 
;
_cod_original_cell_volume 2175.8(6)
_cod_original_sg_symbol_H-M P2(1)/c
_cod_database_code 4083471

loop_
_symmetry_equiv_pos_as_xyz
'x, y, z'
'-x, y+1/2, -z+1/2'
'-x, -y, -z'
'x, -y-1/2, z-1/2'

loop_
_atom_site_label
_atom_site_type_symbol
_atom_site_fract_x
_atom_site_fract_y
_atom_site_fract_z
_atom_site_U_iso_or_equiv
_atom_site_adp_type
_atom_site_occupancy
_atom_site_symmetry_multiplicity
_atom_site_calc_flag
_atom_site_refinement_flags
Pt1 Pt -0.22153(5) -0.16795(2) -0.18806(3) 0.02977(15) Uani 1 1 d .
I1 I -0.32475(10) -0.03939(4) -0.15093(6) 0.0500(2) Uani 1 1 d .
I2 I 0.02489(9) -0.11353(4) -0.05309(6) 0.0472(2) Uani 1 1 d .
I3 I 0.16253(9) -0.24532(4) 0.11980(6) 0.0494(2) Uani 1 1 d .
I4 I 0.29254(12) -0.36251(6) 0.28039(9) 0.0792(3) Uani 1 1 d .
C1 C -0.1576(14) -0.0744(6) -0.3846(9) 0.046(3) Uani 1 1 d .
H1A H -0.0687 -0.0672 -0.3350 0.055 Uiso 1 1 calc R
C2 C -0.2060(17) -0.0396(7) -0.4948(10) 0.056(4) Uani 1 1 d .
H2A H -0.1475 -0.0108 -0.5152 0.067 Uiso 1 1 calc R
C3 C -0.3280(17) -0.0457(7) -0.5691(10) 0.057(4) Uani 1 1 d .
H3A H -0.3591 -0.0194 -0.6398 0.069 Uiso 1 1 calc R
C4 C -0.4108(15) -0.0931(6) -0.5394(9) 0.048(4) Uani 1 1 d .
C5 C -0.5459(15) -0.1156(7) -0.5849(10) 0.055(3) Uani 1 1 d .
H5A H -0.6110 -0.1023 -0.6573 0.066 Uiso 1 1 calc R
C6 C -0.5635(15) -0.1611(6) -0.5021(10) 0.053(3) Uani 1 1 d .
H6A H -0.6430 -0.1847 -0.5113 0.063 Uiso 1 1 calc R
C7 C -0.3531(15) -0.1248(5) -0.4274(9) 0.042(3) Uani 1 1 d .
C8 C -0.0399(13) -0.3084(6) -0.2049(9) 0.040(3) Uani 1 1 d .
H8A H 0.0379 -0.2803 -0.1652 0.048 Uiso 1 1 calc R
C9 C -0.0330(17) -0.3830(6) -0.2407(10) 0.064(4) Uani 1 1 d .
H9A H 0.0504 -0.4039 -0.2250 0.077 Uiso 1 1 calc R
C10 C -0.1430(15) -0.4288(7) -0.2987(11) 0.049(3) Uani 1 1 d .
H10A H -0.1347 -0.4790 -0.3233 0.059 Uiso 1 1 calc R
C11 C -0.2702(14) -0.3970(6) -0.3199(8) 0.040(3) Uani 1 1 d .
C12 C -0.4035(13) -0.4154(6) -0.3774(9) 0.038(3) Uani 1 1 d .
H12A H -0.4375 -0.4623 -0.4153 0.045 Uiso 1 1 calc R
C13 C -0.4779(13) -0.3524(5) -0.3691(8) 0.037(3) Uani 1 1 d .
H13A H -0.5700 -0.3506 -0.3973 0.045 Uiso 1 1 calc R
C14 C -0.2665(12) -0.3187(5) -0.2833(8) 0.029(3) Uani 1 1 d .
C15 C -0.2410(10) -0.2244(5) -0.0445(7) 0.0221(19) Uiso 1 1 d .
H15A H -0.3301 -0.2179 -0.0512 0.033 Uiso 1 1 calc R
H15B H -0.1798 -0.2013 0.0268 0.033 Uiso 1 1 calc R
H15C H -0.2218 -0.2792 -0.0448 0.033 Uiso 1 1 calc R
C16 C -0.4056(11) -0.2089(5) -0.2946(8) 0.031(3) Uani 1 1 d .
H16A H -0.4688 -0.2003 -0.2597 0.038 Uiso 1 1 calc R
N1 N -0.2312(10) -0.1161(5) -0.3484(7) 0.037(2) Uani 1 1 d .
N2 N -0.4475(10) -0.1663(5) -0.4051(7) 0.038(2) Uani 1 1 d .
N3 N -0.1581(10) -0.2750(5) -0.2266(7) 0.034(2) Uani 1 1 d .
N4 N -0.3910(10) -0.2926(5) -0.3113(7) 0.032(2) Uani 1 1 d .

loop_
_atom_site_aniso_label
_atom_site_aniso_U_11
_atom_site_aniso_U_22
_atom_site_aniso_U_33
_atom_site_aniso_U_23
_atom_site_aniso_U_13
_atom_site_aniso_U_12
Pt1 0.0347(3) 0.02598(19) 0.0308(2) -0.00094(15) 0.0157(2) -0.00187(19)
I1 0.0570(6) 0.0389(4) 0.0540(5) -0.0041(3) 0.0230(4) 0.0070(4)
I2 0.0415(5) 0.0411(4) 0.0514(4) 0.0008(3) 0.0117(4) -0.0092(4)
I3 0.0408(6) 0.0539(4) 0.0547(5) -0.0019(3) 0.0211(4) 0.0020(4)
I4 0.0698(8) 0.0776(6) 0.0987(7) 0.0376(5) 0.0434(6) 0.0195(6)
C1 0.047(9) 0.042(6) 0.047(7) -0.008(5) 0.017(7) -0.008(6)
C2 0.082(12) 0.050(7) 0.037(7) 0.016(5) 0.027(8) 0.005(8)
C3 0.077(12) 0.059(7) 0.032(6) 0.009(5) 0.020(8) 0.007(8)
C4 0.064(11) 0.034(6) 0.039(6) 0.002(5) 0.013(7) -0.005(6)
C5 0.051(10) 0.069(8) 0.036(6) -0.001(6) 0.010(7) 0.001(8)
C6 0.042(9) 0.059(7) 0.054(8) 0.009(6) 0.017(7) -0.010(7)
C7 0.070(10) 0.024(5) 0.030(6) -0.003(4) 0.019(7) 0.001(6)
C8 0.031(8) 0.046(6) 0.049(7) -0.004(5) 0.023(6) 0.004(6)
C9 0.089(13) 0.036(6) 0.067(8) 0.008(6) 0.032(9) 0.013(8)
C10 0.061(10) 0.040(6) 0.067(8) 0.004(6) 0.048(8) 0.009(7)
C11 0.059(10) 0.030(5) 0.027(5) -0.004(4) 0.013(6) -0.012(6)
C12 0.045(8) 0.036(5) 0.045(6) -0.010(5) 0.031(6) -0.017(6)
C13 0.033(8) 0.036(5) 0.039(6) -0.004(4) 0.011(6) -0.013(5)
C14 0.035(8) 0.031(5) 0.027(5) -0.005(4) 0.019(6) -0.002(5)
C16 0.027(7) 0.043(5) 0.032(5) 0.004(4) 0.021(5) 0.006(5)
N1 0.039(7) 0.031(4) 0.039(5) 0.001(4) 0.016(5) -0.010(4)
N2 0.035(6) 0.042(5) 0.034(5) 0.007(4) 0.011(5) 0.003(5)
N3 0.040(7) 0.032(4) 0.037(5) -0.004(4) 0.022(5) -0.002(4)
N4 0.032(6) 0.037(4) 0.041(5) -0.004(4) 0.031(5) -0.009(4)

loop_
_atom_type_symbol
_atom_type_description
_atom_type_scat_dispersion_real
_atom_type_scat_dispersion_imag
_atom_type_scat_source
C C 0.0033 0.0016 'International Tables Vol C Tables 4.2.6.8 and 6.1.1.4'
H H 0.0000 0.0000 'International Tables Vol C Tables 4.2.6.8 and 6.1.1.4'
N N 0.0061 0.0033 'International Tables Vol C Tables 4.2.6.8 and 6.1.1.4'
I I -0.4742 1.8119 'International Tables Vol C Tables 4.2.6.8 and 6.1.1.4'
Pt Pt -1.7033 8.3905 'International Tables Vol C Tables 4.2.6.8 and 6.1.1.4'

loop_
_geom_angle_atom_site_label_1
_geom_angle_atom_site_label_2
_geom_angle_atom_site_label_3
_geom_angle
C16 Pt1 N3 83.4(4)
C16 Pt1 C15 89.0(4)
N3 Pt1 C15 88.1(3)
C16 Pt1 N1 82.7(4)
N3 Pt1 N1 91.7(3)
C15 Pt1 N1 171.7(4)
C16 Pt1 I1 90.9(3)
N3 Pt1 I1 174.3(3)
C15 Pt1 I1 91.1(2)
N1 Pt1 I1 88.3(2)
C16 Pt1 I2 178.0(3)
N3 Pt1 I2 95.7(3)
C15 Pt1 I2 92.7(3)
N1 Pt1 I2 95.5(3)
I1 Pt1 I2 89.94(3)
Pt1 I2 I3 105.68(3)
I4 I3 I2 178.57(4)
N1 C1 C2 123.2(13)
N1 C1 H1A 118.4
C2 C1 H1A 118.4
C3 C2 C1 122.9(14)
C3 C2 H2A 118.6
C1 C2 H2A 118.6
C2 C3 C4 117.3(11)
C2 C3 H3A 121.4
C4 C3 H3A 121.4
C3 C4 C7 115.2(13)
C3 C4 C5 139.0(12)
C7 C4 C5 105.5(11)
C6 C5 C4 107.6(11)
C6 C5 H5A 126.2
C4 C5 H5A 126.2
N2 C6 C5 110.2(12)
N2 C6 H6A 124.9
C5 C6 H6A 124.9
N1 C7 N2 121.8(9)
N1 C7 C4 128.3(12)
N2 C7 C4 109.8(12)
N3 C8 C9 120.7(13)
N3 C8 H8A 119.6
C9 C8 H8A 119.6
C8 C9 C10 123.3(14)
C8 C9 H9A 118.4
C10 C9 H9A 118.4
C9 C10 C11 118.0(10)
C9 C10 H10A 121.0
C11 C10 H10A 121.0
C12 C11 C14 105.5(11)
C12 C11 C10 140.0(10)
C14 C11 C10 114.0(12)
C11 C12 C13 108.8(9)
C11 C12 H12A 125.6
C13 C12 H12A 125.6
C12 C13 N4 107.9(10)
C12 C13 H13A 126.0
N4 C13 H13A 126.0
N3 C14 N4 123.1(8)
N3 C14 C11 127.0(11)
N4 C14 C11 109.9(11)
Pt1 C15 H15A 109.5
Pt1 C15 H15B 109.5
H15A C15 H15B 109.5
Pt1 C15 H15C 109.5
H15A C15 H15C 109.5
H15B C15 H15C 109.5
N4 C16 N2 110.8(7)
N4 C16 Pt1 106.8(7)
N2 C16 Pt1 107.1(7)
N4 C16 H16A 110.7
N2 C16 H16A 110.7
Pt1 C16 H16A 110.7
C1 N1 C7 112.9(10)
C1 N1 Pt1 139.1(8)
C7 N1 Pt1 107.6(7)
C6 N2 C7 106.9(9)
C6 N2 C16 134.2(10)
C7 N2 C16 118.7(10)
C14 N3 C8 116.8(8)
C14 N3 Pt1 107.5(7)
C8 N3 Pt1 135.7(8)
C14 N4 C13 107.8(8)
C14 N4 C16 116.6(9)
C13 N4 C16 134.6(10)

loop_
_geom_bond_atom_site_label_1
_geom_bond_atom_site_label_2
_geom_bond_distance
Pt1 C16 2.043(11)
Pt1 N3 2.086(8)
Pt1 C15 2.146(8)
Pt1 N1 2.177(8)
Pt1 I1 2.6049(9)
Pt1 I2 2.7106(10)
I2 I3 3.0669(11)
I3 I4 2.7889(12)
C1 N1 1.300(14)
C1 C2 1.403(14)
C1 H1A 0.9300
C2 C3 1.29(2)
C2 H2A 0.9300
C3 C4 1.386(19)
C3 H3A 0.9300
C4 C7 1.401(14)
C4 C5 1.413(19)
C5 C6 1.381(15)
C5 H5A 0.9300
C6 N2 1.362(16)
C6 H6A 0.9300
C7 N1 1.312(15)
C7 N2 1.384(16)
C8 N3 1.346(15)
C8 C9 1.363(15)
C8 H8A 0.9300
C9 C10 1.375(19)
C9 H9A 0.9300
C10 C11 1.425(18)
C10 H10A 0.9300
C11 C12 1.383(17)
C11 C14 1.408(13)
C12 C13 1.384(15)
C12 H12A 0.9300
C13 N4 1.385(12)
C13 H13A 0.9300
C14 N3 1.340(13)
C14 N4 1.348(14)
C15 H15A 0.9600
C15 H15B 0.9600
C15 H15C 0.9600
C16 N4 1.463(12)
C16 N2 1.471(11)
C16 H16A 0.9800
